data_1511389
loop_
_publ_author_name
'Hillebrecht, H.'
'Ludwig, T.'

_publ_section_title
;
 Synthesis and crystal structure of Mg B12 Si2 - The first ternary
 compound in the system B/Mg/Si
;
_journal_name_full 'Journal of Solid State Chemistry'
_journal_page_first 1623
_journal_page_last 1629
_journal_paper_doi 10.1016/j.jssc.2006.02.013
_journal_volume 179
_journal_year 2006
_chemical_formula_sum 'B12 Mg Si2'
_chemical_name_systematic 'Mg B12 Si2'
_space_group_IT_number 62
_symmetry_space_group_name_Hall '-P 2ac 2n'
_symmetry_space_group_name_H-M 'P n m a'
_cell_angle_alpha 90
_cell_angle_beta 90
_cell_angle_gamma 90
_cell_formula_units_Z 4
_cell_length_a 10.9797
_cell_length_b 6.1098
_cell_length_c 8.3646
_cell_volume 561.129
_citation_journal_id_ASTM JSSCBI
_cod_data_source_file boron0-1_532.cif
_cod_data_source_block B12Mg1Si2
_cod_original_cell_volume 561.1289
_cod_original_formula_sum 'B12 Mg1 Si2'
_cod_database_code 1511389

loop_
_symmetry_equiv_pos_as_xyz
x,y,z
-x+1/2,-y,z+1/2
x+1/2,-y+1/2,-z+1/2
-x,y+1/2,-z
-x,-y,-z
x-1/2,y,-z-1/2
-x-1/2,y-1/2,z-1/2
x,-y-1/2,z

loop_
_atom_site_label
_atom_site_type_symbol
_atom_site_fract_x
_atom_site_fract_y
_atom_site_fract_z
_atom_site_occupancy
_atom_site_U_iso_or_equiv
B4 B 0.5965 -0.25 0.94258 1 0.0
Si1 Si 0.415313 0.25 0.60063 1 0.0
B6 B 0.33101 0.01425 0.96647 1 0.0
Mg1 Mg 0.56976 0.25 0.84107 1 0.0
B8 B 0.71264 0.09053 0.66678 1 0.0
B5 B 0.32761 -0.0164 0.53052 1 0.0
B1 B 0.59996 0.25 0.55439 1 0.0
Si2 Si 0.418248 -0.25 0.86812 1 0.0
B2 B 0.35264 0.25 0.84455 1 0.0
B3 B 0.34715 -0.25 0.64953 1 0.0
B7 B 0.70816 -0.09206 0.83327 1 0.0
